data_9007503
loop_
_publ_author_name
'Donnay G'
'Allmann R'

_publ_section_title
;
 Si3O10 groups in the crystal structure of ardennite
;
_journal_name_full 'Acta Crystallographica, Section B'
_journal_page_first 845
_journal_page_last 855
_journal_paper_doi 10.1107/S0567740868003274
_journal_volume 24
_journal_year 1968
_chemical_formula_sum 'Al4.3 As0.905 Ca0.47 Cu0.06 Fe0.2 H4 Mg Mn3.53 O28 Si5 V0.095'
_chemical_name_mineral Ardennite
_space_group_IT_number 59
_symmetry_space_group_name_Hall '-P 2c 2bc'
_symmetry_space_group_name_H-M 'P n m m :2'
_cell_angle_alpha 90
_cell_angle_beta 90
_cell_angle_gamma 90
_cell_formula_units_Z 2
_cell_length_a 8.7126
_cell_length_b 5.8108
_cell_length_c 18.5214
_cell_volume 937.686
_cod_original_sg_symbol_H-M 'P n m m'
_cod_original_formula_sum 'Mn3.53 Ca.47 Al4.3 Mg Fe.2 Cu.06 Si5 (As.905 V.095) O28 H4'
_cod_database_code 9007503

loop_
_symmetry_equiv_pos_as_xyz
x,y,z
x,y,1/2-z
-x,-y,1/2+z
x,1/2-y,z
-x,1/2+y,-z
-x,1/2+y,1/2+z
x,1/2-y,1/2-z
-x,-y,-z

loop_
_atom_site_label
_atom_site_fract_x
_atom_site_fract_y
_atom_site_fract_z
_atom_site_occupancy
_atom_site_U_iso_or_equiv
_atom_site_type_symbol
_atom_site_attached_hydrogens
Mn1 0.94410 0.25000 0.15540 0.76500 0.01203 Mn 0
Ca1 0.94410 0.25000 0.15540 0.23500 0.01203 Ca 0
Mn2 0.39560 0.75000 0.16000 1.00000 0.01203 Mn 0
Al1 0.00000 0.00000 0.00000 1.00000 0.00785 Al 0
Al2 0.50000 0.00000 0.00000 1.00000 0.00963 Al 0
Mg 0.67870 -0.00160 0.25000 0.50000 0.01216 Mg 0
Al 0.67870 -0.00160 0.25000 0.15000 0.01216 Al 0
Fe 0.67870 -0.00160 0.25000 0.10000 0.01216 Fe 0
Cu 0.67870 -0.00160 0.25000 0.03000 0.01216 Cu 0
Si1 0.76410 0.75000 0.09700 1.00000 0.00469 Si 0
Si2 0.27660 0.25000 0.09510 1.00000 0.00747 Si 0
Si3 0.34120 0.25000 0.25000 1.00000 0.00836 Si 0
As 0.04260 0.75000 0.25000 0.90500 0.00570 As 0
V 0.04260 0.75000 0.25000 0.09500 0.00570 V 0
O1 0.12840 0.02650 -0.08280 1.00000 0.01039 O 0
O2 0.62410 -0.02070 -0.08330 1.00000 0.01026 O 0
O3 0.11270 0.25000 0.05260 1.00000 0.01089 O 0
O4 0.61690 0.75000 0.04150 1.00000 0.02419 O 0
O5 0.92990 -0.00680 0.25000 1.00000 0.01292 O 0
O6 0.44310 0.01460 0.25000 1.00000 0.01343 O 0
O7 0.68170 0.75000 0.17760 1.00000 0.00241 O 0
O8 0.22320 0.25000 0.18050 1.00000 0.02254 O 0
O9 0.15400 0.75000 0.17630 1.00000 0.00456 O 0
O-H1 0.11280 0.75000 0.03230 1.00000 0.01203 O 1
O-H2 0.61490 0.25000 0.03560 1.00000 0.00443 O 1
O-H3 0.69730 0.25000 0.18170 1.00000 0.01153 O 1

loop_
_cod_changelog_entry_id
_cod_changelog_entry_author
_cod_changelog_entry_date
_cod_changelog_entry_text
1
;cod-tools version 3.8.0
Id: cif_guess_AMCSD_atom_types 9581 2023-05-17 12:35:41Z saulius
;
2023-05-18T11:39:45+03:00
;Derived atom types and hydrogen counts
from atom names that follow the AMCSD naming convention
(Wat == water, O-H == hydroxyl).
;
